data_7034106
loop_
_publ_author_name
'Xiao, Hong-Ping'
'Zhou, Jian'
'Zhao, Rong-Qing'
'Zhang, Wei-Bing'
'Huang, Yong'

_publ_section_title
;
 A series of lanthanoid selenidoantimonates(v): rare examples of
 lanthanoid selenidoantimonates based on dinuclear lanthanide complexes.
;
_journal_issue 13
_journal_name_full 'Dalton transactions (Cambridge, England : 2003)'
_journal_page_first 6032
_journal_page_last 6039
_journal_paper_doi 10.1039/c5dt00146c
_journal_volume 44
_journal_year 2015
_chemical_formula_moiety 'C16 H48 Gd2 N10 O2 Sb2 Se8, C16 H48 Cl2 Gd2 N10 O2'
_chemical_formula_sum 'C32 H96 Cl2 Gd4 N20 O4 Sb2 Se8'
_chemical_formula_weight 2400.39
_chemical_name_systematic
; 
 ? 
;
_space_group_IT_number 2
_symmetry_cell_setting triclinic
_symmetry_space_group_name_Hall '-P 1'
_symmetry_space_group_name_H-M 'P -1'
_atom_sites_solution_hydrogens geom
_atom_sites_solution_primary direct
_atom_sites_solution_secondary difmap
_audit_creation_method SHELXL-97
_audit_update_record
;
2015-01-07 deposited with the CCDC.
2015-02-18 downloaded from the CCDC.
;
_cell_angle_alpha 95.2920(10)
_cell_angle_beta 91.4440(10)
_cell_angle_gamma 90.1410(10)
_cell_formula_units_Z 2
_cell_length_a 12.2255(7)
_cell_length_b 16.0958(10)
_cell_length_c 16.9124(10)
_cell_measurement_temperature 296(2)
_cell_volume 3312.7(3)
_computing_structure_refinement 'SHELXL-97 (Sheldrick, 1997)'
_computing_structure_solution 'SHELXS-97 (Sheldrick, 1990)'
_diffrn_ambient_temperature 296(2)
_diffrn_detector_area_resol_mean 7.31
_diffrn_measured_fraction_theta_full 0.992
_diffrn_measured_fraction_theta_max 0.992
_diffrn_measurement_device_type 'Rigaku Mercury'
_diffrn_measurement_method \w
_diffrn_radiation_monochromator graphite
_diffrn_radiation_source 'fine-focus sealed tube'
_diffrn_radiation_type MoK\a
_diffrn_radiation_wavelength 0.71073
_diffrn_reflns_av_R_equivalents 0.0368
_diffrn_reflns_av_sigmaI/netI 0.0332
_diffrn_reflns_limit_h_max 14
_diffrn_reflns_limit_h_min -14
_diffrn_reflns_limit_k_max 19
_diffrn_reflns_limit_k_min -19
_diffrn_reflns_limit_l_max 20
_diffrn_reflns_limit_l_min -20
_diffrn_reflns_number 45736
_diffrn_reflns_theta_full 25.10
_diffrn_reflns_theta_max 25.10
_diffrn_reflns_theta_min 1.27
_exptl_absorpt_coefficient_mu 9.275
_exptl_absorpt_correction_T_max 0.3300
_exptl_absorpt_correction_T_min 0.2448
_exptl_absorpt_correction_type multi-scan
_exptl_absorpt_process_details 'Jacobson, R. (1998) Private communication'
_exptl_crystal_colour red
_exptl_crystal_density_diffrn 2.408
_exptl_crystal_density_method 'not measured'
_exptl_crystal_description block
_exptl_crystal_F_000 2248
_exptl_crystal_size_max 0.11
_exptl_crystal_size_mid 0.09
_exptl_crystal_size_min 0.08
_refine_diff_density_max 2.902
_refine_diff_density_min -1.387
_refine_diff_density_rms 0.180
_refine_ls_extinction_method none
_refine_ls_goodness_of_fit_ref 1.040
_refine_ls_hydrogen_treatment constr
_refine_ls_matrix_type full
_refine_ls_number_parameters 649
_refine_ls_number_reflns 11704
_refine_ls_number_restraints 918
_refine_ls_restrained_S_all 1.056
_refine_ls_R_factor_all 0.0389
_refine_ls_R_factor_gt 0.0316
_refine_ls_shift/su_max 0.002
_refine_ls_shift/su_mean 0.000
_refine_ls_structure_factor_coef Fsqd
_refine_ls_weighting_details 'calc w=1/[\s^2^(Fo^2^)+(0.0324P)^2^+27.4391P] where P=(Fo^2^+2Fc^2^)/3'
_refine_ls_weighting_scheme calc
_refine_ls_wR_factor_gt 0.0759
_refine_ls_wR_factor_ref 0.0798
_reflns_number_gt 10118
_reflns_number_total 11704
_reflns_threshold_expression >2sigma(I)
_cod_data_source_file c5dt00146c2.cif
_cod_data_source_block IIc
_cod_depositor_comments 'Adding full bibliography for 7034101--7034109.cif.'
_cod_database_code 7034106

loop_
_symmetry_equiv_pos_as_xyz
'x, y, z'
'-x, -y, -z'

loop_
_atom_site_label
_atom_site_type_symbol
_atom_site_fract_x
_atom_site_fract_y
_atom_site_fract_z
_atom_site_U_iso_or_equiv
_atom_site_adp_type
_atom_site_occupancy
_atom_site_symmetry_multiplicity
_atom_site_calc_flag
_atom_site_refinement_flags
Sb1 Sb 0.40220(4) 0.29597(3) 1.22364(3) 0.01501(10) Uani 1 1 d .
Sb2 Sb 0.92573(4) -0.31835(3) 0.28211(3) 0.01745(10) Uani 1 1 d .
Gd1 Gd 0.37668(3) 0.51401(2) 1.432785(18) 0.01214(8) Uani 1 1 d .
Gd2 Gd 0.91863(3) -0.550126(19) 0.076065(18) 0.01070(8) Uani 1 1 d .
Gd3 Gd 0.43559(3) 0.072129(19) 0.932460(18) 0.01134(8) Uani 1 1 d .
Gd4 Gd 0.86666(3) -0.03627(2) 0.53814(2) 0.01896(9) Uani 1 1 d .
Se1 Se 0.59488(6) 0.28634(5) 1.18356(5) 0.02332(16) Uani 1 1 d .
Se2 Se 0.30285(6) 0.16222(4) 1.19742(4) 0.02304(16) Uani 1 1 d .
Se3 Se 0.39542(6) 0.33056(4) 1.37022(4) 0.02131(16) Uani 1 1 d .
Se4 Se 0.30814(6) 0.40434(4) 1.15284(4) 0.01968(15) Uani 1 1 d .
Se5 Se 0.74621(7) -0.37636(5) 0.31422(4) 0.02900(18) Uani 1 1 d .
Se6 Se 0.89953(6) -0.19420(5) 0.20980(5) 0.02668(17) Uani 1 1 d .
Se7 Se 1.03957(7) -0.28366(5) 0.40397(4) 0.02461(17) Uani 1 1 d .
Se8 Se 1.03080(6) -0.42524(4) 0.19876(4) 0.01919(15) Uani 1 1 d .
Cl2 Cl 0.7456(2) 0.05316(13) 0.43869(14) 0.0542(7) Uani 1 1 d .
Cl1 Cl 0.63422(14) 0.13221(11) 0.89459(11) 0.0221(4) Uani 1 1 d .
O1W O 0.5531(4) 0.5536(3) 1.4602(3) 0.0156(10) Uani 1 1 d .
H1WA H 0.5548 0.6047 1.4781 0.023 Uiso 1 1 d R
O2W O 0.9074(4) -0.4716(3) -0.0287(3) 0.0141(9) Uani 1 1 d .
H2WA H 0.8768 -0.5000 -0.0681 0.021 Uiso 1 1 d R
O3W O 0.4667(4) 0.0491(3) 1.0609(3) 0.0171(10) Uani 1 1 d .
H3WA H 0.4088 0.0298 1.0793 0.026 Uiso 1 1 d R
O4W O 0.9910(4) 0.0719(3) 0.5423(3) 0.0265(12) Uani 1 1 d .
H4WA H 1.0450 0.0613 0.5723 0.040 Uiso 1 1 d R
N1 N 0.4452(5) 0.5358(4) 1.2943(3) 0.0247(13) Uani 1 1 d U
H1A H 0.5188 0.5347 1.2957 0.030 Uiso 1 1 calc R
H1B H 0.4216 0.4930 1.2600 0.030 Uiso 1 1 calc R
N2 N 0.3331(7) 0.6614(5) 1.3907(4) 0.0393(14) Uani 1 1 d U
H2C H 0.2605 0.6657 1.3788 0.047 Uiso 1 1 calc R
N3 N 0.3465(5) 0.6239(4) 1.5482(4) 0.0313(13) Uani 1 1 d U
H3C H 0.4130 0.6314 1.5733 0.038 Uiso 1 1 calc R
N4 N 0.2105(5) 0.4765(5) 1.5115(4) 0.0363(14) Uani 1 1 d DU
H4C H 0.2349 0.4376 1.5435 0.044 Uiso 1 1 calc R
N5 N 0.2024(5) 0.4898(5) 1.3454(4) 0.0328(13) Uani 1 1 d DU
H5A H 0.1945 0.5329 1.3154 0.039 Uiso 1 1 calc R
H5B H 0.2112 0.4434 1.3123 0.039 Uiso 1 1 calc R
N6 N 0.7551(5) -0.4563(3) 0.1134(3) 0.0173(11) Uani 1 1 d U
H6A H 0.7625 -0.4375 0.1651 0.021 Uiso 1 1 calc R
H6B H 0.7574 -0.4116 0.0851 0.021 Uiso 1 1 calc R
N7 N 0.7323(5) -0.6131(3) 0.0236(3) 0.0169(11) Uani 1 1 d U
H7C H 0.7125 -0.6507 0.0576 0.020 Uiso 1 1 calc R
N8 N 0.9390(5) -0.6777(3) -0.0244(3) 0.0163(11) Uani 1 1 d U
H8C H 0.9636 -0.6570 -0.0690 0.020 Uiso 1 1 calc R
N9 N 1.0349(5) -0.6673(3) 0.1322(3) 0.0156(11) Uani 1 1 d U
H9C H 1.1062 -0.6529 0.1269 0.019 Uiso 1 1 calc R
N10 N 0.8429(5) -0.5994(4) 0.2051(3) 0.0196(11) Uani 1 1 d U
H10A H 0.8473 -0.5565 0.2432 0.023 Uiso 1 1 calc R
H10B H 0.7715 -0.6120 0.1967 0.023 Uiso 1 1 calc R
N11 N 0.2379(5) 0.1017(4) 0.9822(4) 0.0287(13) Uani 1 1 d DU
H11A H 0.2403 0.1050 1.0356 0.034 Uiso 1 1 calc R
H11B H 0.2177 0.1521 0.9682 0.034 Uiso 1 1 calc R
N12 N 0.2955(5) -0.0487(4) 0.8982(4) 0.0316(13) Uani 1 1 d DU
H12C H 0.3303 -0.0940 0.9152 0.038 Uiso 1 1 calc R
N13 N 0.4309(5) 0.0177(3) 0.7836(3) 0.0195(11) Uani 1 1 d U
H13C H 0.5023 0.0130 0.7700 0.023 Uiso 1 1 calc R
N14 N 0.3770(5) 0.1843(3) 0.8402(3) 0.0150(10) Uani 1 1 d U
H14C H 0.3026 0.1839 0.8371 0.018 Uiso 1 1 calc R
N15 N 0.4287(5) 0.2194(4) 1.0048(3) 0.0209(12) Uani 1 1 d U
H15A H 0.3911 0.2170 1.0496 0.025 Uiso 1 1 calc R
H15B H 0.4975 0.2357 1.0190 0.025 Uiso 1 1 calc R
N16 N 0.7778(7) -0.1492(4) 0.4385(4) 0.0413(16) Uani 1 1 d U
H16A H 0.7582 -0.1257 0.3940 0.050 Uiso 1 1 calc R
H16B H 0.8282 -0.1884 0.4252 0.050 Uiso 1 1 calc R
N17 N 0.6768(6) -0.0861(4) 0.5833(4) 0.0366(14) Uani 1 1 d DU
H17C H 0.6884 -0.1237 0.6195 0.044 Uiso 1 1 calc R
N18 N 0.7735(6) 0.0716(5) 0.6369(5) 0.0491(16) Uani 1 1 d DU
H18C H 0.7544 0.1177 0.6124 0.059 Uiso 1 1 calc R
N19 N 0.9547(8) -0.0303(5) 0.6787(5) 0.0583(16) Uani 1 1 d DU
H19C H 1.0173 -0.0008 0.6735 0.070 Uiso 1 1 calc R
N20 N 0.9137(7) -0.1808(5) 0.5799(5) 0.0578(17) Uani 1 1 d DU
H20A H 0.8594 -0.1995 0.6087 0.069 Uiso 1 1 calc R
H20B H 0.9220 -0.2170 0.5367 0.069 Uiso 1 1 calc R
C1 C 0.4090(9) 0.6144(6) 1.2646(5) 0.0447(18) Uani 1 1 d U
H1C H 0.4605 0.6294 1.2255 0.054 Uiso 1 1 calc R
H1D H 0.3387 0.6047 1.2374 0.054 Uiso 1 1 calc R
C2 C 0.3986(9) 0.6846(7) 1.3236(6) 0.0522(19) Uani 1 1 d U
H2A H 0.3636 0.7305 1.2995 0.063 Uiso 1 1 calc R
H2B H 0.4707 0.7031 1.3431 0.063 Uiso 1 1 calc R
C3 C 0.3661(8) 0.7255(6) 1.4564(6) 0.0451(17) Uani 1 1 d U
H3A H 0.4449 0.7251 1.4645 0.054 Uiso 1 1 calc R
H3B H 0.3446 0.7805 1.4427 0.054 Uiso 1 1 calc R
C4 C 0.3131(7) 0.7068(5) 1.5282(5) 0.0396(17) Uani 1 1 d U
H4A H 0.2343 0.7083 1.5204 0.048 Uiso 1 1 calc R
H4B H 0.3336 0.7482 1.5714 0.048 Uiso 1 1 calc R
C5 C 0.2747(7) 0.5914(6) 1.6072(5) 0.0394(17) Uani 1 1 d U
H5C H 0.2512 0.6371 1.6443 0.047 Uiso 1 1 calc R
H5D H 0.3150 0.5523 1.6369 0.047 Uiso 1 1 calc R
C6 C 0.1754(7) 0.5482(6) 1.5664(5) 0.0388(16) Uani 1 1 d U
H6C H 0.1278 0.5286 1.6060 0.047 Uiso 1 1 calc R
H6D H 0.1346 0.5873 1.5369 0.047 Uiso 1 1 calc R
C7 C 0.1252(7) 0.4333(6) 1.4588(5) 0.0474(19) Uani 1 1 d DU
H7A H 0.1497 0.3775 1.4410 0.057 Uiso 1 1 calc R
H7B H 0.0585 0.4282 1.4879 0.057 Uiso 1 1 calc R
C8 C 0.1027(6) 0.4812(7) 1.3887(5) 0.0454(19) Uani 1 1 d DU
H8A H 0.0749 0.5360 1.4063 0.055 Uiso 1 1 calc R
H8B H 0.0476 0.4523 1.3541 0.055 Uiso 1 1 calc R
C9 C 0.6456(6) -0.4966(4) 0.1001(4) 0.0181(13) Uani 1 1 d U
H9A H 0.5896 -0.4541 0.0987 0.022 Uiso 1 1 calc R
H9B H 0.6304 -0.5301 0.1435 0.022 Uiso 1 1 calc R
C10 C 0.6432(6) -0.5513(4) 0.0226(4) 0.0200(13) Uani 1 1 d U
H10C H 0.5732 -0.5798 0.0152 0.024 Uiso 1 1 calc R
H10D H 0.6524 -0.5172 -0.0212 0.024 Uiso 1 1 calc R
C11 C 0.7456(6) -0.6600(4) -0.0544(4) 0.0212(13) Uani 1 1 d U
H11C H 0.7624 -0.6217 -0.0936 0.025 Uiso 1 1 calc R
H11D H 0.6779 -0.6888 -0.0710 0.025 Uiso 1 1 calc R
C12 C 0.8362(6) -0.7222(4) -0.0498(4) 0.0223(13) Uani 1 1 d U
H12A H 0.8185 -0.7617 -0.0120 0.027 Uiso 1 1 calc R
H12B H 0.8450 -0.7528 -0.1013 0.027 Uiso 1 1 calc R
C13 C 1.0253(6) -0.7355(4) -0.0013(4) 0.0204(13) Uani 1 1 d U
H13A H 1.0966 -0.7131 -0.0120 0.024 Uiso 1 1 calc R
H13B H 1.0164 -0.7890 -0.0323 0.024 Uiso 1 1 calc R
C14 C 1.0187(6) -0.7473(4) 0.0856(4) 0.0214(13) Uani 1 1 d U
H14A H 0.9478 -0.7702 0.0964 0.026 Uiso 1 1 calc R
H14B H 1.0745 -0.7863 0.1003 0.026 Uiso 1 1 calc R
C15 C 1.0187(6) -0.6710(5) 0.2177(4) 0.0208(13) Uani 1 1 d U
H15C H 1.0531 -0.6228 0.2471 0.025 Uiso 1 1 calc R
H15D H 1.0531 -0.7208 0.2349 0.025 Uiso 1 1 calc R
C16 C 0.8985(6) -0.6723(5) 0.2352(4) 0.0236(14) Uani 1 1 d U
H16C H 0.8656 -0.7233 0.2102 0.028 Uiso 1 1 calc R
H16D H 0.8892 -0.6713 0.2921 0.028 Uiso 1 1 calc R
C17 C 0.1517(7) 0.0409(5) 0.9535(7) 0.058(2) Uani 1 1 d DU
H17A H 0.0934 0.0429 0.9915 0.070 Uiso 1 1 calc R
H17B H 0.1211 0.0560 0.9034 0.070 Uiso 1 1 calc R
C18 C 0.1955(7) -0.0443(5) 0.9428(6) 0.0468(18) Uani 1 1 d DU
H18A H 0.2099 -0.0640 0.9945 0.056 Uiso 1 1 calc R
H18B H 0.1410 -0.0808 0.9152 0.056 Uiso 1 1 calc R
C19 C 0.2780(7) -0.0715(5) 0.8120(5) 0.0321(15) Uani 1 1 d U
H19A H 0.2258 -0.0334 0.7908 0.038 Uiso 1 1 calc R
H19B H 0.2478 -0.1274 0.8034 0.038 Uiso 1 1 calc R
C20 C 0.3851(6) -0.0676(5) 0.7685(5) 0.0259(14) Uani 1 1 d U
H20C H 0.4363 -0.1077 0.7874 0.031 Uiso 1 1 calc R
H20D H 0.3722 -0.0812 0.7120 0.031 Uiso 1 1 calc R
C21 C 0.3831(6) 0.0766(4) 0.7310(4) 0.0232(13) Uani 1 1 d U
H21A H 0.3039 0.0717 0.7301 0.028 Uiso 1 1 calc R
H21B H 0.4079 0.0631 0.6773 0.028 Uiso 1 1 calc R
C22 C 0.4161(6) 0.1648(4) 0.7595(4) 0.0196(13) Uani 1 1 d U
H22A H 0.4951 0.1704 0.7593 0.024 Uiso 1 1 calc R
H22B H 0.3846 0.2033 0.7245 0.024 Uiso 1 1 calc R
C23 C 0.4115(6) 0.2686(4) 0.8732(4) 0.0187(13) Uani 1 1 d U
H23A H 0.3777 0.3100 0.8424 0.022 Uiso 1 1 calc R
H23B H 0.4903 0.2741 0.8701 0.022 Uiso 1 1 calc R
C24 C 0.3784(6) 0.2833(4) 0.9584(4) 0.0198(13) Uani 1 1 d U
H24A H 0.4023 0.3384 0.9803 0.024 Uiso 1 1 calc R
H24B H 0.2994 0.2805 0.9614 0.024 Uiso 1 1 calc R
C25 C 0.6812(8) -0.1902(5) 0.4680(5) 0.0376(17) Uani 1 1 d U
H25A H 0.7045 -0.2333 0.5011 0.045 Uiso 1 1 calc R
H25B H 0.6381 -0.2163 0.4235 0.045 Uiso 1 1 calc R
C26 C 0.6132(8) -0.1278(5) 0.5150(5) 0.0388(17) Uani 1 1 d U
H26A H 0.5871 -0.0863 0.4810 0.047 Uiso 1 1 calc R
H26B H 0.5500 -0.1556 0.5343 0.047 Uiso 1 1 calc R
C27 C 0.6120(7) -0.0177(5) 0.6201(5) 0.0441(16) Uani 1 1 d DU
H27A H 0.5807 0.0139 0.5790 0.053 Uiso 1 1 calc R
H27B H 0.5522 -0.0406 0.6480 0.053 Uiso 1 1 calc R
C28 C 0.6781(8) 0.0391(6) 0.6768(6) 0.0540(17) Uani 1 1 d DU
H28A H 0.7032 0.0092 0.7211 0.065 Uiso 1 1 calc R
H28B H 0.6331 0.0853 0.6976 0.065 Uiso 1 1 calc R
C29 C 0.8410(10) 0.0956(7) 0.7094(6) 0.061(2) Uani 1 1 d U
H29A H 0.7946 0.1191 0.7513 0.073 Uiso 1 1 calc R
H29B H 0.8940 0.1378 0.6985 0.073 Uiso 1 1 calc R
C30 C 0.9026(11) 0.0174(7) 0.7375(7) 0.065(2) Uani 1 1 d U
H30A H 0.9562 0.0364 0.7785 0.078 Uiso 1 1 calc R
H30B H 0.8501 -0.0175 0.7612 0.078 Uiso 1 1 calc R
C31 C 0.9966(10) -0.1125(6) 0.6989(6) 0.069(2) Uani 1 1 d DU
H31A H 0.9453 -0.1364 0.7335 0.082 Uiso 1 1 calc R
H31B H 1.0657 -0.1041 0.7281 0.082 Uiso 1 1 calc R
C32 C 1.0134(9) -0.1739(7) 0.6263(6) 0.072(2) Uani 1 1 d DU
H32A H 1.0719 -0.1545 0.5949 0.086 Uiso 1 1 calc R
H32B H 1.0335 -0.2281 0.6429 0.086 Uiso 1 1 calc R

loop_
_atom_site_aniso_label
_atom_site_aniso_U_11
_atom_site_aniso_U_22
_atom_site_aniso_U_33
_atom_site_aniso_U_23
_atom_site_aniso_U_13
_atom_site_aniso_U_12
Sb1 0.0158(2) 0.0146(2) 0.0142(2) -0.00065(17) -0.00036(17) 0.00038(17)
Sb2 0.0210(2) 0.0171(2) 0.0137(2) -0.00149(17) -0.00058(18) 0.00342(18)
Gd1 0.01025(16) 0.01544(16) 0.01057(15) 0.00029(12) 0.00037(12) -0.00042(12)
Gd2 0.01205(16) 0.00957(15) 0.01067(15) 0.00197(11) 0.00029(12) -0.00009(12)
Gd3 0.01180(16) 0.01068(15) 0.01174(15) 0.00210(12) -0.00005(12) 0.00020(12)
Gd4 0.02469(19) 0.01554(17) 0.01798(17) 0.00652(13) 0.00774(14) 0.00644(14)
Se1 0.0164(4) 0.0214(4) 0.0331(4) 0.0073(3) 0.0038(3) -0.0004(3)
Se2 0.0225(4) 0.0197(4) 0.0259(4) -0.0048(3) 0.0064(3) -0.0061(3)
Se3 0.0312(4) 0.0187(4) 0.0137(3) 0.0006(3) -0.0027(3) 0.0033(3)
Se4 0.0195(4) 0.0233(4) 0.0162(3) 0.0026(3) -0.0047(3) 0.0020(3)
Se5 0.0300(4) 0.0374(5) 0.0194(4) -0.0003(3) 0.0069(3) -0.0057(3)
Se6 0.0236(4) 0.0275(4) 0.0304(4) 0.0107(3) -0.0013(3) 0.0056(3)
Se7 0.0347(4) 0.0202(4) 0.0175(3) -0.0040(3) -0.0074(3) 0.0066(3)
Se8 0.0201(4) 0.0189(3) 0.0171(3) -0.0054(3) -0.0033(3) 0.0034(3)
Cl2 0.093(2) 0.0258(11) 0.0439(13) 0.0171(10) -0.0476(13) -0.0183(12)
Cl1 0.0147(8) 0.0200(9) 0.0321(9) 0.0044(7) 0.0009(7) -0.0034(7)
O1W 0.016(2) 0.016(2) 0.013(2) -0.0005(18) -0.0010(18) -0.0008(19)
O2W 0.016(2) 0.015(2) 0.012(2) 0.0037(18) 0.0003(18) -0.0003(18)
O3W 0.022(3) 0.016(2) 0.014(2) 0.0027(19) 0.0051(19) 0.0042(19)
O4W 0.034(3) 0.017(3) 0.030(3) 0.005(2) 0.015(2) 0.001(2)
N1 0.026(3) 0.029(3) 0.018(3) -0.001(2) 0.002(2) -0.004(2)
N2 0.046(3) 0.037(3) 0.036(3) 0.010(3) 0.014(3) 0.012(3)
N3 0.023(3) 0.041(3) 0.027(3) -0.008(3) -0.005(2) 0.014(2)
N4 0.024(3) 0.067(3) 0.019(3) 0.010(3) -0.004(2) -0.006(3)
N5 0.022(3) 0.056(3) 0.020(3) 0.008(2) 0.000(2) 0.003(3)
N6 0.018(3) 0.016(3) 0.019(3) 0.006(2) 0.003(2) -0.001(2)
N7 0.015(2) 0.014(2) 0.021(2) 0.004(2) -0.003(2) -0.003(2)
N8 0.017(2) 0.015(2) 0.016(2) 0.000(2) 0.000(2) -0.002(2)
N9 0.015(2) 0.015(2) 0.017(2) 0.004(2) 0.003(2) 0.001(2)
N10 0.019(2) 0.020(2) 0.020(2) 0.005(2) 0.002(2) 0.002(2)
N11 0.021(3) 0.025(3) 0.041(3) 0.006(2) 0.007(2) 0.000(2)
N12 0.027(3) 0.028(3) 0.039(3) 0.001(2) 0.002(2) -0.006(2)
N13 0.022(2) 0.015(2) 0.021(2) 0.000(2) -0.001(2) 0.003(2)
N14 0.016(2) 0.014(2) 0.015(2) 0.002(2) 0.0018(19) 0.002(2)
N15 0.025(3) 0.017(3) 0.021(3) 0.003(2) -0.002(2) 0.003(2)
N16 0.060(4) 0.027(3) 0.037(3) -0.003(3) 0.024(3) -0.010(3)
N17 0.045(3) 0.030(3) 0.035(3) 0.000(2) 0.016(2) -0.008(2)
N18 0.047(3) 0.046(3) 0.051(3) -0.018(3) 0.013(3) -0.018(3)
N19 0.063(3) 0.060(3) 0.055(3) 0.028(3) -0.010(3) -0.028(3)
N20 0.070(4) 0.052(3) 0.056(3) 0.026(3) 0.021(3) 0.009(3)
C1 0.057(4) 0.041(4) 0.038(3) 0.010(3) 0.012(3) 0.006(3)
C2 0.057(4) 0.049(4) 0.052(4) 0.011(3) 0.007(3) 0.003(4)
C3 0.041(4) 0.035(3) 0.059(4) 0.003(3) 0.000(3) 0.008(3)
C4 0.037(3) 0.038(3) 0.041(3) -0.012(3) -0.011(3) 0.016(3)
C5 0.032(3) 0.060(4) 0.025(3) -0.005(3) 0.003(3) 0.016(3)
C6 0.024(3) 0.066(4) 0.027(3) 0.011(3) 0.002(3) 0.008(3)
C7 0.031(4) 0.074(4) 0.039(4) 0.016(4) -0.006(3) -0.018(4)
C8 0.033(4) 0.070(4) 0.032(4) 0.005(4) 0.001(3) -0.007(4)
C9 0.015(3) 0.019(3) 0.021(3) 0.004(2) 0.001(2) 0.004(2)
C10 0.018(3) 0.016(3) 0.026(3) 0.004(2) -0.002(2) 0.002(2)
C11 0.019(3) 0.019(3) 0.024(3) -0.003(2) -0.005(2) -0.001(2)
C12 0.021(3) 0.018(3) 0.027(3) -0.003(2) -0.003(2) -0.001(2)
C13 0.020(3) 0.018(3) 0.021(3) -0.002(2) 0.000(2) 0.003(2)
C14 0.021(3) 0.019(3) 0.024(3) 0.003(2) -0.001(2) 0.001(2)
C15 0.022(3) 0.022(3) 0.020(3) 0.008(2) 0.001(2) 0.007(3)
C16 0.027(3) 0.021(3) 0.024(3) 0.010(3) 0.007(3) 0.006(3)
C17 0.048(4) 0.051(4) 0.076(4) 0.003(4) 0.010(4) -0.009(4)
C18 0.041(4) 0.040(4) 0.059(4) -0.004(3) 0.008(3) -0.014(3)
C19 0.029(3) 0.024(3) 0.041(3) -0.003(3) -0.010(3) -0.004(3)
C20 0.029(3) 0.020(3) 0.028(3) -0.002(3) -0.008(3) 0.003(3)
C21 0.025(3) 0.022(3) 0.021(3) -0.002(2) 0.000(2) 0.006(2)
C22 0.024(3) 0.018(3) 0.017(3) 0.004(2) -0.001(2) 0.002(2)
C23 0.022(3) 0.015(3) 0.020(3) 0.005(2) -0.001(2) -0.001(2)
C24 0.024(3) 0.014(3) 0.021(3) 0.001(2) -0.001(2) 0.002(2)
C25 0.050(4) 0.027(3) 0.035(3) 0.000(3) 0.016(3) -0.010(3)
C26 0.049(4) 0.031(3) 0.036(3) 0.000(3) 0.013(3) -0.007(3)
C27 0.045(3) 0.038(3) 0.048(3) -0.011(3) 0.015(3) -0.008(3)
C28 0.058(3) 0.049(3) 0.053(3) -0.005(3) 0.009(3) -0.008(3)
C29 0.080(4) 0.055(4) 0.045(4) -0.010(3) 0.010(4) -0.032(4)
C30 0.080(4) 0.059(4) 0.058(4) 0.019(3) -0.013(4) -0.035(4)
C31 0.070(5) 0.073(5) 0.071(4) 0.058(4) -0.023(4) -0.023(4)
C32 0.072(5) 0.073(5) 0.077(5) 0.044(4) 0.017(4) -0.004(4)

loop_
_atom_type_symbol
_atom_type_description
_atom_type_scat_dispersion_real
_atom_type_scat_dispersion_imag
_atom_type_scat_source
C C 0.0033 0.0016 'International Tables Vol C Tables 4.2.6.8 and 6.1.1.4'
H H 0.0000 0.0000 'International Tables Vol C Tables 4.2.6.8 and 6.1.1.4'
N N 0.0061 0.0033 'International Tables Vol C Tables 4.2.6.8 and 6.1.1.4'
O O 0.0106 0.0060 'International Tables Vol C Tables 4.2.6.8 and 6.1.1.4'
Cl Cl 0.1484 0.1585 'International Tables Vol C Tables 4.2.6.8 and 6.1.1.4'
Se Se -0.0929 2.2259 'International Tables Vol C Tables 4.2.6.8 and 6.1.1.4'
Sb Sb -0.5866 1.5461 'International Tables Vol C Tables 4.2.6.8 and 6.1.1.4'
Gd Gd -0.1653 3.9035 'International Tables Vol C Tables 4.2.6.8 and 6.1.1.4'

loop_
_geom_angle_atom_site_label_1
_geom_angle_atom_site_label_2
_geom_angle_atom_site_label_3
_geom_angle
_geom_angle_site_symmetry_1
_geom_angle_site_symmetry_3
Se2 Sb1 Se1 112.69(3) . .
Se2 Sb1 Se4 109.55(3) . .
Se1 Sb1 Se4 109.45(3) . .
Se2 Sb1 Se3 105.13(3) . .
Se1 Sb1 Se3 109.39(3) . .
Se4 Sb1 Se3 110.56(3) . .
Se6 Sb2 Se5 110.07(3) . .
Se6 Sb2 Se7 110.34(3) . .
Se5 Sb2 Se7 111.09(3) . .
Se6 Sb2 Se8 109.40(3) . .
Se5 Sb2 Se8 109.99(3) . .
Se7 Sb2 Se8 105.85(3) . .
O1W Gd1 O1W 69.86(19) . 2_668
O1W Gd1 N3 80.70(19) . .
O1W Gd1 N3 78.76(19) 2_668 .
O1W Gd1 N4 136.93(17) . .
O1W Gd1 N4 74.35(19) 2_668 .
N3 Gd1 N4 69.4(2) . .
O1W Gd1 N1 78.28(18) . .
O1W Gd1 N1 134.18(18) 2_668 .
N3 Gd1 N1 128.0(2) . .
N4 Gd1 N1 144.7(2) . .
O1W Gd1 N5 155.52(18) . .
O1W Gd1 N5 132.1(2) 2_668 .
N3 Gd1 N5 111.3(2) . .
N4 Gd1 N5 67.14(19) . .
N1 Gd1 N5 77.6(2) . .
O1W Gd1 N2 89.9(2) . .
O1W Gd1 N2 141.7(2) 2_668 .
N3 Gd1 N2 65.7(2) . .
N4 Gd1 N2 104.3(2) . .
N1 Gd1 N2 67.2(2) . .
N5 Gd1 N2 76.9(3) . .
O1W Gd1 Se3 103.51(12) . .
O1W Gd1 Se3 74.59(11) 2_668 .
N3 Gd1 Se3 149.41(17) . .
N4 Gd1 Se3 88.99(18) . .
N1 Gd1 Se3 82.12(14) . .
N5 Gd1 Se3 77.35(17) . .
N2 Gd1 Se3 143.35(17) . .
O1W Gd1 Gd1 35.55(11) . 2_668
O1W Gd1 Gd1 34.31(11) 2_668 2_668
N3 Gd1 Gd1 77.42(15) . 2_668
N4 Gd1 Gd1 105.75(14) . 2_668
N1 Gd1 Gd1 108.04(15) . 2_668
N5 Gd1 Gd1 164.14(17) . 2_668
N2 Gd1 Gd1 119.00(19) . 2_668
Se3 Gd1 Gd1 88.608(18) . 2_668
O2W Gd2 O2W 70.04(18) . 2_745
O2W Gd2 N8 87.56(17) . .
O2W Gd2 N8 78.56(17) 2_745 .
O2W Gd2 N6 78.55(17) . .
O2W Gd2 N6 134.94(16) 2_745 .
N8 Gd2 N6 132.30(18) . .
O2W Gd2 N10 151.58(17) . .
O2W Gd2 N10 135.04(17) 2_745 .
N8 Gd2 N10 108.36(18) . .
N6 Gd2 N10 73.33(18) . .
O2W Gd2 N7 85.68(17) . .
O2W Gd2 N7 138.56(16) 2_745 .
N8 Gd2 N7 66.99(18) . .
N6 Gd2 N7 66.63(18) . .
N10 Gd2 N7 79.57(19) . .
O2W Gd2 N9 141.47(16) . .
O2W Gd2 N9 76.42(16) 2_745 .
N8 Gd2 N9 67.34(17) . .
N6 Gd2 N9 139.95(17) . .
N10 Gd2 N9 66.82(18) . .
N7 Gd2 N9 108.64(17) . .
O2W Gd2 Se8 99.74(11) . .
O2W Gd2 Se8 74.11(11) 2_745 .
N8 Gd2 Se8 147.13(13) . .
N6 Gd2 Se8 80.52(13) . .
N10 Gd2 Se8 79.81(14) . .
N7 Gd2 Se8 145.02(13) . .
N9 Gd2 Se8 88.53(12) . .
O2W Gd2 Gd2 35.51(11) . 2_745
O2W Gd2 Gd2 34.53(11) 2_745 2_745
N8 Gd2 Gd2 81.47(13) . 2_745
N6 Gd2 Gd2 108.47(13) . 2_745
N10 Gd2 Gd2 165.39(14) . 2_745
N7 Gd2 Gd2 114.70(13) . 2_745
N9 Gd2 Gd2 109.07(12) . 2_745
Se8 Gd2 Gd2 86.151(18) . 2_745
O3W Gd3 O3W 70.30(18) . 2_657
O3W Gd3 N15 77.03(17) . .
O3W Gd3 N15 138.70(17) 2_657 .
O3W Gd3 N14 143.51(16) . .
O3W Gd3 N14 144.05(16) 2_657 .
N15 Gd3 N14 67.00(17) . .
O3W Gd3 N13 149.68(17) . .
O3W Gd3 N13 80.40(17) 2_657 .
N15 Gd3 N13 132.68(18) . .
N14 Gd3 N13 66.81(17) . .
O3W Gd3 N12 97.0(2) . .
O3W Gd3 N12 74.3(2) 2_657 .
N15 Gd3 N12 135.5(2) . .
N14 Gd3 N12 104.1(2) . .
N13 Gd3 N12 66.8(2) . .
O3W Gd3 N11 82.34(19) . .
O3W Gd3 N11 126.92(19) 2_657 .
N15 Gd3 N11 70.71(19) . .
N14 Gd3 N11 80.29(19) . .
N13 Gd3 N11 110.6(2) . .
N12 Gd3 N11 64.81(19) . .
O3W Gd3 Cl1 100.92(13) . .
O3W Gd3 Cl1 82.32(13) 2_657 .
N15 Gd3 Cl1 79.74(15) . .
N14 Gd3 Cl1 79.14(13) . .
N13 Gd3 Cl1 82.19(14) . .
N12 Gd3 Cl1 143.58(14) . .
N11 Gd3 Cl1 148.80(14) . .
O3W Gd3 Gd3 35.50(11) . 2_657
O3W Gd3 Gd3 34.80(11) 2_657 2_657
N15 Gd3 Gd3 109.10(13) . 2_657
N14 Gd3 Gd3 170.64(13) . 2_657
N13 Gd3 Gd3 114.86(13) . 2_657
N12 Gd3 Gd3 84.67(16) . 2_657
N11 Gd3 Gd3 106.84(15) . 2_657
Cl1 Gd3 Gd3 91.86(4) . 2_657
O4W Gd4 O4W 69.7(2) 2_756 .
O4W Gd4 N20 78.9(2) 2_756 .
O4W Gd4 N20 123.5(2) . .
O4W Gd4 N19 103.2(3) 2_756 .
O4W Gd4 N19 75.5(2) . .
N20 Gd4 N19 67.4(3) . .
O4W Gd4 N18 149.4(2) 2_756 .
O4W Gd4 N18 79.67(19) . .
N20 Gd4 N18 119.8(3) . .
N19 Gd4 N18 67.6(3) . .
O4W Gd4 N16 78.5(2) 2_756 .
O4W Gd4 N16 140.3(2) . .
N20 Gd4 N16 70.4(3) . .
N19 Gd4 N16 136.5(2) . .
N18 Gd4 N16 128.9(2) . .
O4W Gd4 N17 143.74(19) 2_756 .
O4W Gd4 N17 146.30(18) . .
N20 Gd4 N17 78.7(3) . .
N19 Gd4 N17 94.0(3) . .
N18 Gd4 N17 66.8(2) . .
N16 Gd4 N17 67.2(2) . .
O4W Gd4 Cl2 99.32(15) 2_756 .
O4W Gd4 Cl2 85.73(15) . .
N20 Gd4 Cl2 146.5(2) . .
N19 Gd4 Cl2 143.2(2) . .
N18 Gd4 Cl2 78.1(2) . .
N16 Gd4 Cl2 76.38(19) . .
N17 Gd4 Cl2 84.30(18) . .
O4W Gd4 Gd4 35.09(13) 2_756 2_756
O4W Gd4 Gd4 34.65(12) . 2_756
N20 Gd4 Gd4 102.8(2) . 2_756
N19 Gd4 Gd4 89.1(2) . 2_756
N18 Gd4 Gd4 114.31(16) . 2_756
N16 Gd4 Gd4 110.54(15) . 2_756
N17 Gd4 Gd4 176.83(17) . 2_756
Cl2 Gd4 Gd4 93.01(6) . 2_756
Sb1 Se3 Gd1 117.99(3) . .
Sb2 Se8 Gd2 122.08(3) . .
Gd1 O1W Gd1 110.14(18) . 2_668
Gd1 O1W H1WA 109.3 . .
Gd1 O1W H1WA 102.8 2_668 .
Gd2 O2W Gd2 109.96(18) . 2_745
Gd2 O2W H2WA 109.3 . .
Gd2 O2W H2WA 101.8 2_745 .
Gd3 O3W Gd3 109.70(18) . 2_657
Gd3 O3W H3WA 109.2 . .
Gd3 O3W H3WA 94.5 2_657 .
Gd4 O4W Gd4 110.3(2) 2_756 .
Gd4 O4W H4WA 73.1 2_756 .
Gd4 O4W H4WA 109.1 . .
C1 N1 Gd1 113.9(5) . .
C1 N1 H1A 108.8 . .
Gd1 N1 H1A 108.8 . .
C1 N1 H1B 108.8 . .
Gd1 N1 H1B 108.8 . .
H1A N1 H1B 107.7 . .
C2 N2 C3 103.0(8) . .
C2 N2 Gd1 113.6(6) . .
C3 N2 Gd1 109.4(5) . .
C2 N2 H2C 110.2 . .
C3 N2 H2C 110.2 . .
Gd1 N2 H2C 110.2 . .
C4 N3 C5 112.1(7) . .
C4 N3 Gd1 116.9(5) . .
C5 N3 Gd1 110.8(5) . .
C4 N3 H3C 105.3 . .
C5 N3 H3C 105.3 . .
Gd1 N3 H3C 105.3 . .
C6 N4 C7 117.4(7) . .
C6 N4 Gd1 111.4(5) . .
C7 N4 Gd1 111.2(5) . .
C6 N4 H4C 105.2 . .
C7 N4 H4C 105.2 . .
Gd1 N4 H4C 105.2 . .
C8 N5 Gd1 114.9(5) . .
C8 N5 H5A 108.5 . .
Gd1 N5 H5A 108.5 . .
C8 N5 H5B 108.5 . .
Gd1 N5 H5B 108.5 . .
H5A N5 H5B 107.5 . .
C9 N6 Gd2 115.3(4) . .
C9 N6 H6A 108.4 . .
Gd2 N6 H6A 108.4 . .
C9 N6 H6B 108.4 . .
Gd2 N6 H6B 108.4 . .
H6A N6 H6B 107.5 . .
C11 N7 C10 112.3(5) . .
C11 N7 Gd2 110.0(4) . .
C10 N7 Gd2 113.7(4) . .
C11 N7 H7C 106.8 . .
C10 N7 H7C 106.8 . .
Gd2 N7 H7C 106.8 . .
C13 N8 C12 111.9(5) . .
C13 N8 Gd2 113.1(4) . .
C12 N8 Gd2 115.6(4) . .
C13 N8 H8C 105.0 . .
C12 N8 H8C 105.0 . .
Gd2 N8 H8C 105.0 . .
C14 N9 C15 113.5(5) . .
C14 N9 Gd2 111.9(4) . .
C15 N9 Gd2 111.7(4) . .
C14 N9 H9C 106.4 . .
C15 N9 H9C 106.4 . .
Gd2 N9 H9C 106.4 . .
C16 N10 Gd2 115.7(4) . .
C16 N10 H10A 108.4 . .
Gd2 N10 H10A 108.4 . .
C16 N10 H10B 108.4 . .
Gd2 N10 H10B 108.4 . .
H10A N10 H10B 107.4 . .
C17 N11 Gd3 117.1(5) . .
C17 N11 H11A 108.0 . .
Gd3 N11 H11A 108.0 . .
C17 N11 H11B 108.0 . .
Gd3 N11 H11B 108.0 . .
H11A N11 H11B 107.3 . .
C18 N12 C19 113.9(7) . .
C18 N12 Gd3 116.1(5) . .
C19 N12 Gd3 114.1(5) . .
C18 N12 H12C 103.5 . .
C19 N12 H12C 103.5 . .
Gd3 N12 H12C 103.5 . .
C21 N13 C20 113.1(6) . .
C21 N13 Gd3 114.0(4) . .
C20 N13 Gd3 113.0(4) . .
C21 N13 H13C 105.2 . .
C20 N13 H13C 105.2 . .
Gd3 N13 H13C 105.2 . .
C22 N14 C23 111.5(5) . .
C22 N14 Gd3 111.6(4) . .
C23 N14 Gd3 111.6(4) . .
C22 N14 H14C 107.3 . .
C23 N14 H14C 107.3 . .
Gd3 N14 H14C 107.3 . .
C24 N15 Gd3 115.1(4) . .
C24 N15 H15A 108.5 . .
Gd3 N15 H15A 108.5 . .
C24 N15 H15B 108.5 . .
Gd3 N15 H15B 108.5 . .
H15A N15 H15B 107.5 . .
C25 N16 Gd4 114.5(5) . .
C25 N16 H16A 108.6 . .
Gd4 N16 H16A 108.6 . .
C25 N16 H16B 108.6 . .
Gd4 N16 H16B 108.6 . .
H16A N16 H16B 107.6 . .
C27 N17 C26 108.8(7) . .
C27 N17 Gd4 112.5(5) . .
C26 N17 Gd4 110.7(5) . .
C27 N17 H17C 108.2 . .
C26 N17 H17C 108.2 . .
Gd4 N17 H17C 108.2 . .
C29 N18 C28 97.3(7) . .
C29 N18 Gd4 113.4(7) . .
C28 N18 Gd4 114.6(5) . .
C29 N18 H18C 110.3 . .
C28 N18 H18C 110.3 . .
Gd4 N18 H18C 110.3 . .
C30 N19 C31 116.7(9) . .
C30 N19 Gd4 116.6(7) . .
C31 N19 Gd4 112.8(6) . .
C30 N19 H19C 102.6 . .
C31 N19 H19C 102.6 . .
Gd4 N19 H19C 102.6 . .
C32 N20 Gd4 108.1(7) . .
C32 N20 H20A 110.1 . .
Gd4 N20 H20A 110.1 . .
C32 N20 H20B 110.1 . .
Gd4 N20 H20B 110.1 . .
H20A N20 H20B 108.4 . .
C2 C1 N1 116.0(8) . .
C2 C1 H1C 108.3 . .
N1 C1 H1C 108.3 . .
C2 C1 H1D 108.3 . .
N1 C1 H1D 108.3 . .
H1C C1 H1D 107.4 . .
C1 C2 N2 110.7(8) . .
C1 C2 H2A 109.5 . .
N2 C2 H2A 109.5 . .
C1 C2 H2B 109.5 . .
N2 C2 H2B 109.5 . .
H2A C2 H2B 108.1 . .
C4 C3 N2 109.0(8) . .
C4 C3 H3A 109.9 . .
N2 C3 H3A 109.9 . .
C4 C3 H3B 109.9 . .
N2 C3 H3B 109.9 . .
H3A C3 H3B 108.3 . .
C3 C4 N3 109.3(7) . .
C3 C4 H4A 109.8 . .
N3 C4 H4A 109.8 . .
C3 C4 H4B 109.8 . .
N3 C4 H4B 109.8 . .
H4A C4 H4B 108.3 . .
N3 C5 C6 110.6(7) . .
N3 C5 H5C 109.5 . .
C6 C5 H5C 109.5 . .
N3 C5 H5D 109.5 . .
C6 C5 H5D 109.5 . .
H5C C5 H5D 108.1 . .
N4 C6 C5 109.9(7) . .
N4 C6 H6C 109.7 . .
C5 C6 H6C 109.7 . .
N4 C6 H6D 109.7 . .
C5 C6 H6D 109.7 . .
H6C C6 H6D 108.2 . .
C8 C7 N4 110.0(7) . .
C8 C7 H7A 109.7 . .
N4 C7 H7A 109.7 . .
C8 C7 H7B 109.7 . .
N4 C7 H7B 109.7 . .
H7A C7 H7B 108.2 . .
C7 C8 N5 109.9(7) . .
C7 C8 H8A 109.7 . .
N5 C8 H8A 109.7 . .
C7 C8 H8B 109.7 . .
N5 C8 H8B 109.7 . .
H8A C8 H8B 108.2 . .
N6 C9 C10 109.8(5) . .
N6 C9 H9A 109.7 . .
C10 C9 H9A 109.7 . .
N6 C9 H9B 109.7 . .
C10 C9 H9B 109.7 . .
H9A C9 H9B 108.2 . .
N7 C10 C9 109.4(6) . .
N7 C10 H10C 109.8 . .
C9 C10 H10C 109.8 . .
N7 C10 H10D 109.8 . .
C9 C10 H10D 109.8 . .
H10C C10 H10D 108.2 . .
N7 C11 C12 110.0(6) . .
N7 C11 H11C 109.7 . .
C12 C11 H11C 109.7 . .
N7 C11 H11D 109.7 . .
C12 C11 H11D 109.7 . .
H11C C11 H11D 108.2 . .
N8 C12 C11 109.2(6) . .
N8 C12 H12A 109.8 . .
C11 C12 H12A 109.8 . .
N8 C12 H12B 109.8 . .
C11 C12 H12B 109.8 . .
H12A C12 H12B 108.3 . .
N8 C13 C14 110.0(6) . .
N8 C13 H13A 109.7 . .
C14 C13 H13A 109.7 . .
N8 C13 H13B 109.7 . .
C14 C13 H13B 109.7 . .
H13A C13 H13B 108.2 . .
N9 C14 C13 109.5(6) . .
N9 C14 H14A 109.8 . .
C13 C14 H14A 109.8 . .
N9 C14 H14B 109.8 . .
C13 C14 H14B 109.8 . .
H14A C14 H14B 108.2 . .
N9 C15 C16 110.5(6) . .
N9 C15 H15C 109.5 . .
C16 C15 H15C 109.5 . .
N9 C15 H15D 109.5 . .
C16 C15 H15D 109.5 . .
H15C C15 H15D 108.1 . .
N10 C16 C15 110.5(6) . .
N10 C16 H16C 109.6 . .
C15 C16 H16C 109.6 . .
N10 C16 H16D 109.6 . .
C15 C16 H16D 109.6 . .
H16C C16 H16D 108.1 . .
C18 C17 N11 111.2(8) . .
C18 C17 H17A 109.4 . .
N11 C17 H17A 109.4 . .
C18 C17 H17B 109.4 . .
N11 C17 H17B 109.4 . .
H17A C17 H17B 108.0 . .
N12 C18 C17 112.4(8) . .
N12 C18 H18A 109.1 . .
C17 C18 H18A 109.1 . .
N12 C18 H18B 109.1 . .
C17 C18 H18B 109.1 . .
H18A C18 H18B 107.9 . .
N12 C19 C20 110.7(6) . .
N12 C19 H19A 109.5 . .
C20 C19 H19A 109.5 . .
N12 C19 H19B 109.5 . .
C20 C19 H19B 109.5 . .
H19A C19 H19B 108.1 . .
N13 C20 C19 108.7(6) . .
N13 C20 H20C 110.0 . .
C19 C20 H20C 110.0 . .
N13 C20 H20D 110.0 . .
C19 C20 H20D 110.0 . .
H20C C20 H20D 108.3 . .
N13 C21 C22 110.4(6) . .
N13 C21 H21A 109.6 . .
C22 C21 H21A 109.6 . .
N13 C21 H21B 109.6 . .
C22 C21 H21B 109.6 . .
H21A C21 H21B 108.1 . .
N14 C22 C21 108.8(6) . .
N14 C22 H22A 109.9 . .
C21 C22 H22A 109.9 . .
N14 C22 H22B 109.9 . .
C21 C22 H22B 109.9 . .
H22A C22 H22B 108.3 . .
N14 C23 C24 109.9(6) . .
N14 C23 H23A 109.7 . .
C24 C23 H23A 109.7 . .
N14 C23 H23B 109.7 . .
C24 C23 H23B 109.7 . .
H23A C23 H23B 108.2 . .
N15 C24 C23 109.5(6) . .
N15 C24 H24A 109.8 . .
C23 C24 H24A 109.8 . .
N15 C24 H24B 109.8 . .
C23 C24 H24B 109.8 . .
H24A C24 H24B 108.2 . .
N16 C25 C26 110.2(7) . .
N16 C25 H25A 109.6 . .
C26 C25 H25A 109.6 . .
N16 C25 H25B 109.6 . .
C26 C25 H25B 109.6 . .
H25A C25 H25B 108.1 . .
N17 C26 C25 111.1(8) . .
N17 C26 H26A 109.4 . .
C25 C26 H26A 109.4 . .
N17 C26 H26B 109.4 . .
C25 C26 H26B 109.4 . .
H26A C26 H26B 108.0 . .
C28 C27 N17 112.2(8) . .
C28 C27 H27A 109.2 . .
N17 C27 H27A 109.2 . .
C28 C27 H27B 109.2 . .
N17 C27 H27B 109.2 . .
H27A C27 H27B 107.9 . .
C27 C28 N18 110.4(7) . .
C27 C28 H28A 109.6 . .
N18 C28 H28A 109.6 . .
C27 C28 H28B 109.6 . .
N18 C28 H28B 109.6 . .
H28A C28 H28B 108.1 . .
N18 C29 C30 110.5(8) . .
N18 C29 H29A 109.6 . .
C30 C29 H29A 109.6 . .
N18 C29 H29B 109.6 . .
C30 C29 H29B 109.6 . .
H29A C29 H29B 108.1 . .
N19 C30 C29 114.8(9) . .
N19 C30 H30A 108.6 . .
C29 C30 H30A 108.6 . .
N19 C30 H30B 108.6 . .
C29 C30 H30B 108.6 . .
H30A C30 H30B 107.5 . .
N19 C31 C32 113.2(8) . .
N19 C31 H31A 108.9 . .
C32 C31 H31A 108.9 . .
N19 C31 H31B 108.9 . .
C32 C31 H31B 108.9 . .
H31A C31 H31B 107.8 . .
N20 C32 C31 108.8(9) . .
N20 C32 H32A 109.9 . .
C31 C32 H32A 109.9 . .
N20 C32 H32B 109.9 . .
C31 C32 H32B 109.9 . .
H32A C32 H32B 108.3 . .

loop_
_geom_bond_atom_site_label_1
_geom_bond_atom_site_label_2
_geom_bond_distance
_geom_bond_site_symmetry_2
Sb1 Se2 2.4678(8) .
Sb1 Se1 2.4689(9) .
Sb1 Se4 2.4748(8) .
Sb1 Se3 2.4936(8) .
Sb2 Se6 2.4548(9) .
Sb2 Se5 2.4752(9) .
Sb2 Se7 2.4771(8) .
Sb2 Se8 2.5004(8) .
Gd1 O1W 2.271(5) .
Gd1 O1W 2.343(4) 2_668
Gd1 N3 2.545(6) .
Gd1 N4 2.559(7) .
Gd1 N1 2.561(6) .
Gd1 N5 2.570(6) .
Gd1 N2 2.592(7) .
Gd1 Se3 3.0544(8) .
Gd1 Gd1 3.7834(6) 2_668
Gd2 O2W 2.272(4) .
Gd2 O2W 2.328(4) 2_745
Gd2 N8 2.558(5) .
Gd2 N6 2.565(6) .
Gd2 N10 2.582(6) .
Gd2 N7 2.594(5) .
Gd2 N9 2.599(5) .
Gd2 Se8 3.0497(7) .
Gd2 Gd2 3.7669(6) 2_745
Gd3 O3W 2.261(4) .
Gd3 O3W 2.300(4) 2_657
Gd3 N15 2.567(6) .
Gd3 N14 2.584(5) .
Gd3 N13 2.588(6) .
Gd3 N12 2.603(6) .
Gd3 N11 2.610(6) .
Gd3 Cl1 2.7246(17) .
Gd3 Gd3 3.7291(6) 2_657
Gd4 O4W 2.278(5) 2_756
Gd4 O4W 2.303(5) .
Gd4 N20 2.555(8) .
Gd4 N19 2.578(8) .
Gd4 N18 2.583(7) .
Gd4 N16 2.581(7) .
Gd4 N17 2.609(7) .
Gd4 Cl2 2.724(2) .
Gd4 Gd4 3.7588(7) 2_756
O1W Gd1 2.343(4) 2_668
O1W H1WA 0.8500 .
O2W Gd2 2.328(4) 2_745
O2W H2WA 0.8499 .
O3W Gd3 2.300(4) 2_657
O3W H3WA 0.8500 .
O4W Gd4 2.278(5) 2_756
O4W H4WA 0.8500 .
N1 C1 1.469(11) .
N1 H1A 0.9000 .
N1 H1B 0.9000 .
N2 C2 1.480(12) .
N2 C3 1.491(12) .
N2 H2C 0.9100 .
N3 C4 1.463(11) .
N3 C5 1.475(11) .
N3 H3C 0.9100 .
N4 C6 1.485(11) .
N4 C7 1.484(8) .
N4 H4C 0.9100 .
N5 C8 1.449(8) .
N5 H5A 0.9000 .
N5 H5B 0.9000 .
N6 C9 1.490(9) .
N6 H6A 0.9000 .
N6 H6B 0.9000 .
N7 C11 1.471(9) .
N7 C10 1.478(9) .
N7 H7C 0.9100 .
N8 C13 1.479(9) .
N8 C12 1.479(9) .
N8 H8C 0.9100 .
N9 C14 1.456(9) .
N9 C15 1.472(9) .
N9 H9C 0.9100 .
N10 C16 1.482(9) .
N10 H10A 0.9000 .
N10 H10B 0.9000 .
N11 C17 1.478(8) .
N11 H11A 0.9000 .
N11 H11B 0.9000 .
N12 C18 1.452(8) .
N12 C19 1.480(10) .
N12 H12C 0.9100 .
N13 C21 1.471(9) .
N13 C20 1.480(9) .
N13 H13C 0.9100 .
N14 C22 1.464(8) .
N14 C23 1.476(8) .
N14 H14C 0.9100 .
N15 C24 1.476(9) .
N15 H15A 0.9000 .
N15 H15B 0.9000 .
N16 C25 1.471(11) .
N16 H16A 0.9000 .
N16 H16B 0.9000 .
N17 C27 1.459(8) .
N17 C26 1.483(11) .
N17 H17C 0.9100 .
N18 C29 1.481(13) .
N18 C28 1.481(8) .
N18 H18C 0.9100 .
N19 C30 1.370(15) .
N19 C31 1.487(8) .
N19 H19C 0.9100 .
N20 C32 1.432(9) .
N20 H20A 0.9000 .
N20 H20B 0.9000 .
C1 C2 1.445(13) .
C1 H1C 0.9700 .
C1 H1D 0.9700 .
C2 H2A 0.9700 .
C2 H2B 0.9700 .
C3 C4 1.447(14) .
C3 H3A 0.9700 .
C3 H3B 0.9700 .
C4 H4A 0.9700 .
C4 H4B 0.9700 .
C5 C6 1.516(12) .
C5 H5C 0.9700 .
C5 H5D 0.9700 .
C6 H6C 0.9700 .
C6 H6D 0.9700 .
C7 C8 1.493(8) .
C7 H7A 0.9700 .
C7 H7B 0.9700 .
C8 H8A 0.9700 .
C8 H8B 0.9700 .
C9 C10 1.510(9) .
C9 H9A 0.9700 .
C9 H9B 0.9700 .
C10 H10C 0.9700 .
C10 H10D 0.9700 .
C11 C12 1.500(10) .
C11 H11C 0.9700 .
C11 H11D 0.9700 .
C12 H12A 0.9700 .
C12 H12B 0.9700 .
C13 C14 1.503(10) .
C13 H13A 0.9700 .
C13 H13B 0.9700 .
C14 H14A 0.9700 .
C14 H14B 0.9700 .
C15 C16 1.507(10) .
C15 H15C 0.9700 .
C15 H15D 0.9700 .
C16 H16C 0.9700 .
C16 H16D 0.9700 .
C17 C18 1.470(8) .
C17 H17A 0.9700 .
C17 H17B 0.9700 .
C18 H18A 0.9700 .
C18 H18B 0.9700 .
C19 C20 1.521(11) .
C19 H19A 0.9700 .
C19 H19B 0.9700 .
C20 H20C 0.9700 .
C20 H20D 0.9700 .
C21 C22 1.507(10) .
C21 H21A 0.9700 .
C21 H21B 0.9700 .
C22 H22A 0.9700 .
C22 H22B 0.9700 .
C23 C24 1.504(9) .
C23 H23A 0.9700 .
C23 H23B 0.9700 .
C24 H24A 0.9700 .
C24 H24B 0.9700 .
C25 C26 1.490(12) .
C25 H25A 0.9700 .
C25 H25B 0.9700 .
C26 H26A 0.9700 .
C26 H26B 0.9700 .
C27 C28 1.484(8) .
C27 H27A 0.9700 .
C27 H27B 0.9700 .
C28 H28A 0.9700 .
C28 H28B 0.9700 .
C29 C30 1.572(17) .
C29 H29A 0.9700 .
C29 H29B 0.9700 .
C30 H30A 0.9700 .
C30 H30B 0.9700 .
C31 C32 1.522(9) .
C31 H31A 0.9700 .
C31 H31B 0.9700 .
C32 H32A 0.9700 .
C32 H32B 0.9700 .
